data_4022899
loop_
_publ_author_name
'Tiago A. S. Brand\~ao'
'Elisa S. Orth'
'Willian R. Rocha'
'Adailton J. Bortoluzzi'
'Clifford A. Bunton'
'Faruk Nome'

_publ_contact_author_address
;
    Depto. de Qu\'imica - UFSC 
    88040 - 900 Florian\'opolis, SC 
    Brazil
;
_publ_contact_author_email faruk@qmc.ufsc.br
_publ_contact_author_fax +55-48-33316849
_publ_contact_author_name 'Faruk Nome'
_publ_contact_author_phone +55-48-33316850
_publ_section_title
;
 Intramolecular General Acid Catalysis of the Hydrolysis of
 2-(2'-Imidazolium)phenyl Phosphate, and Bond Length-Reactivity
 Correlations for Reactions of Phosphate Monoester Monoanions
;
_journal_name_full 'Journal of Organic Chemistry'
_journal_page_first 3800
_journal_page_last 3807
_journal_paper_doi 10.1021/jo070090r
_journal_volume 72
_journal_year 2007
_chemical_formula_sum 'C9 H9 N2 O4 P'
_chemical_formula_weight 240.15
_chemical_name_systematic
;
2-(2'-imidazolium)phenyl hydrogen phosphate
;
_space_group_IT_number 170
_symmetry_cell_setting hexagonal
_symmetry_space_group_name_Hall 'P 65'
_symmetry_space_group_name_H-M 'P 65'
_atom_sites_solution_hydrogens geom
_atom_sites_solution_primary direct
_atom_sites_solution_secondary difmap
_audit_creation_method 'SHELXL97 and manual editing'
_cell_angle_alpha 90.00
_cell_angle_beta 90.00
_cell_angle_gamma 120.00
_cell_formula_units_Z 6
_cell_length_a 9.0850(9)
_cell_length_b 9.0850(9)
_cell_length_c 20.973(3)
_cell_measurement_reflns_used 25
_cell_measurement_temperature 293(2)
_cell_measurement_theta_max 18.41
_cell_measurement_theta_min 6.85
_cell_volume 1499.2(3)
_computing_structure_refinement 'SHELXL-97 (Sheldrick, 1997)'
_diffrn_ambient_temperature 293(2)
_diffrn_measured_fraction_theta_full 1.000
_diffrn_measured_fraction_theta_max 1.000
_diffrn_measurement_method \w--2\q
_diffrn_radiation_monochromator graphite
_diffrn_radiation_source 'fine-focus sealed tube'
_diffrn_radiation_type MoK\a
_diffrn_radiation_wavelength 0.71069
_diffrn_reflns_av_R_equivalents 0.0291
_diffrn_reflns_av_sigmaI/netI 0.0352
_diffrn_reflns_limit_h_max 0
_diffrn_reflns_limit_h_min -11
_diffrn_reflns_limit_k_max 11
_diffrn_reflns_limit_k_min 0
_diffrn_reflns_limit_l_max 27
_diffrn_reflns_limit_l_min 0
_diffrn_reflns_number 2667
_diffrn_reflns_theta_full 27.97
_diffrn_reflns_theta_max 27.97
_diffrn_reflns_theta_min 2.59
_diffrn_standards_decay_% 1
_diffrn_standards_interval_count 200
_diffrn_standards_number 3
_exptl_absorpt_coefficient_mu 0.275
_exptl_absorpt_correction_type none
_exptl_crystal_colour colorless
_exptl_crystal_density_diffrn 1.596
_exptl_crystal_density_method 'not measured'
_exptl_crystal_description prismatic
_exptl_crystal_F_000 744
_exptl_crystal_size_max 0.23
_exptl_crystal_size_mid 0.16
_exptl_crystal_size_min 0.16
_refine_diff_density_max 0.201
_refine_diff_density_min -0.187
_refine_diff_density_rms 0.044
_refine_ls_abs_structure_details 'Flack H D (1983), Acta Cryst. A39, 876-881'
_refine_ls_abs_structure_Flack 0.19(12)
_refine_ls_extinction_method none
_refine_ls_goodness_of_fit_ref 1.041
_refine_ls_hydrogen_treatment mixed
_refine_ls_matrix_type full
_refine_ls_number_parameters 148
_refine_ls_number_reflns 1228
_refine_ls_number_restraints 1
_refine_ls_restrained_S_all 1.041
_refine_ls_R_factor_all 0.0454
_refine_ls_R_factor_gt 0.0289
_refine_ls_shift/su_max 0.000
_refine_ls_shift/su_mean 0.000
_refine_ls_structure_factor_coef Fsqd
_refine_ls_weighting_details 'calc w=1/[\s^2^(Fo^2^)+(0.0438P)^2^+0.0000P] where P=(Fo^2^+2Fc^2^)/3'
_refine_ls_weighting_scheme calc
_refine_ls_wR_factor_gt 0.0671
_refine_ls_wR_factor_ref 0.0726
_reflns_number_gt 1029
_reflns_number_total 1228
_reflns_threshold_expression >2sigma(I)
_cod_data_source_file jo070090rsi20070116_020424.cif
_cod_data_source_block C9H9N2O4P
_cod_depositor_comments
;
The following automatic conversions were performed:
'_symmetry_cell_setting' value 'Hexagonal' changed to 'hexagonal'
according to '/home/saulius/struct/CIF-dictionaries/cif_core.dic'
dictionary named 'cif_core.dic' version 2.4.1 from 2010-06-29.

Automatic conversion script
Id: cif_fix_enum 1527 2010-12-29 10:47:43Z saulius 
;
_cod_database_code 4022899

loop_
_symmetry_equiv_pos_as_xyz
'x, y, z'
'-x, -y, z+1/2'
'-y, x-y, z+2/3'
'-x+y, -x, z+1/3'
'x-y, x, z+5/6'
'y, -x+y, z+1/6'

loop_
_atom_site_label
_atom_site_type_symbol
_atom_site_fract_x
_atom_site_fract_y
_atom_site_fract_z
_atom_site_U_iso_or_equiv
_atom_site_adp_type
_atom_site_occupancy
_atom_site_symmetry_multiplicity
_atom_site_calc_flag
_atom_site_refinement_flags
C1 C 0.0577(4) 0.2699(3) 0.50725(13) 0.0274(6) Uani 1 1 d .
N2 N -0.0339(3) 0.3371(3) 0.52917(12) 0.0315(5) Uani 1 1 d .
H2 H 0.0045 0.4407 0.5340 0.055(11) Uiso 1 1 d R
C3 C -0.1987(4) 0.2128(4) 0.53605(16) 0.0379(7) Uani 1 1 d .
H3 H -0.2879 0.2263 0.5506 0.045 Uiso 1 1 calc R
C4 C -0.2081(4) 0.0663(4) 0.51783(17) 0.0387(7) Uani 1 1 d .
H4 H -0.3049 -0.0408 0.5177 0.046 Uiso 1 1 calc R
N5 N -0.0479(3) 0.1048(3) 0.49953(12) 0.0326(6) Uani 1 1 d .
H5 H -0.0016 0.0226 0.4962 0.105(15) Uiso 1 1 d R
C11 C 0.2438(4) 0.3646(3) 0.50136(13) 0.0286(6) Uani 1 1 d .
C12 C 0.3310(3) 0.3286(3) 0.45464(15) 0.0293(6) Uani 1 1 d .
C13 C 0.5074(4) 0.4153(4) 0.45495(17) 0.0383(7) Uani 1 1 d .
H13 H 0.5663 0.3912 0.4243 0.046 Uiso 1 1 calc R
C14 C 0.5955(4) 0.5372(4) 0.50076(17) 0.0429(8) Uani 1 1 d .
H14 H 0.7136 0.5938 0.5010 0.052 Uiso 1 1 calc R
C15 C 0.5108(4) 0.5759(4) 0.54592(17) 0.0422(8) Uani 1 1 d .
H15 H 0.5711 0.6586 0.5765 0.051 Uiso 1 1 calc R
C16 C 0.3351(4) 0.4908(4) 0.54555(15) 0.0354(7) Uani 1 1 d .
H16 H 0.2776 0.5188 0.5754 0.042 Uiso 1 1 calc R
P1 P 0.30820(9) 0.13178(9) 0.35650(3) 0.02554(16) Uani 1 1 d .
O1 O 0.2345(2) 0.2102(2) 0.40896(10) 0.0324(5) Uani 1 1 d .
O2 O 0.4442(3) 0.2865(3) 0.31758(10) 0.0380(5) Uani 1 1 d .
H2O H 0.3979 0.3206 0.2891 0.055(12) Uiso 1 1 d R
O3 O 0.4008(3) 0.0591(3) 0.39181(10) 0.0343(5) Uani 1 1 d .
O4 O 0.1596(3) 0.0155(3) 0.31742(10) 0.0332(5) Uani 1 1 d .

loop_
_atom_site_aniso_label
_atom_site_aniso_U_11
_atom_site_aniso_U_22
_atom_site_aniso_U_33
_atom_site_aniso_U_23
_atom_site_aniso_U_13
_atom_site_aniso_U_12
C1 0.0323(14) 0.0245(13) 0.0290(14) -0.0003(11) 0.0016(11) 0.0169(11)
N2 0.0335(12) 0.0243(11) 0.0385(13) 0.0008(11) 0.0078(11) 0.0158(10)
C3 0.0329(15) 0.0407(17) 0.0459(19) 0.0061(14) 0.0108(13) 0.0228(13)
C4 0.0310(15) 0.0269(14) 0.0527(19) 0.0038(15) 0.0084(14) 0.0103(12)
N5 0.0344(13) 0.0246(12) 0.0417(14) -0.0010(10) 0.0004(11) 0.0170(11)
C11 0.0283(13) 0.0255(14) 0.0328(14) 0.0003(11) -0.0024(12) 0.0141(12)
C12 0.0279(14) 0.0271(14) 0.0345(14) -0.0017(11) -0.0012(11) 0.0150(11)
C13 0.0267(15) 0.0396(16) 0.0451(17) -0.0031(14) 0.0014(13) 0.0139(13)
C14 0.0293(16) 0.0393(17) 0.054(2) -0.0024(15) -0.0048(15) 0.0123(14)
C15 0.0399(17) 0.0350(16) 0.0438(18) -0.0066(14) -0.0118(15) 0.0129(14)
C16 0.0387(16) 0.0343(15) 0.0354(15) -0.0007(12) -0.0009(13) 0.0200(14)
P1 0.0226(3) 0.0284(3) 0.0290(3) 0.0037(3) 0.0039(3) 0.0152(3)
O1 0.0236(10) 0.0336(10) 0.0409(11) -0.0083(9) 0.0013(9) 0.0151(9)
O2 0.0281(10) 0.0425(12) 0.0369(11) 0.0147(10) 0.0029(9) 0.0128(9)
O3 0.0304(10) 0.0443(12) 0.0388(11) 0.0130(9) 0.0079(9) 0.0265(10)
O4 0.0284(10) 0.0352(11) 0.0380(11) -0.0059(9) 0.0017(9) 0.0173(9)

loop_
_atom_type_symbol
_atom_type_description
_atom_type_scat_dispersion_real
_atom_type_scat_dispersion_imag
_atom_type_scat_source
C C 0.0033 0.0016 'International Tables Vol C Tables 4.2.6.8 and 6.1.1.4'
H H 0.0000 0.0000 'International Tables Vol C Tables 4.2.6.8 and 6.1.1.4'
N N 0.0061 0.0033 'International Tables Vol C Tables 4.2.6.8 and 6.1.1.4'
O O 0.0106 0.0060 'International Tables Vol C Tables 4.2.6.8 and 6.1.1.4'
P P 0.1023 0.0942 'International Tables Vol C Tables 4.2.6.8 and 6.1.1.4'

loop_
_geom_angle_atom_site_label_1
_geom_angle_atom_site_label_2
_geom_angle_atom_site_label_3
_geom_angle
N5 C1 N2 107.2(2)
N5 C1 C11 128.5(2)
N2 C1 C11 124.0(2)
C1 N2 C3 109.6(2)
C4 C3 N2 106.9(3)
C3 C4 N5 107.0(3)
C1 N5 C4 109.3(2)
C16 C11 C12 119.3(3)
C16 C11 C1 117.8(3)
C12 C11 C1 122.8(3)
O1 C12 C13 123.3(3)
O1 C12 C11 117.2(2)
C13 C12 C11 119.5(3)
C14 C13 C12 120.0(3)
C15 C14 C13 120.8(3)
C14 C15 C16 119.4(3)
C11 C16 C15 120.9(3)
O4 P1 O3 118.21(13)
O4 P1 O2 112.52(12)
O3 P1 O2 106.83(11)
O4 P1 O1 105.02(11)
O3 P1 O1 107.64(12)
O2 P1 O1 105.87(12)
C12 O1 P1 124.87(17)

loop_
_geom_bond_atom_site_label_1
_geom_bond_atom_site_label_2
_geom_bond_distance
C1 N5 1.326(4)
C1 N2 1.336(3)
C1 C11 1.470(4)
N2 C3 1.359(4)
C3 C4 1.346(4)
C4 N5 1.370(4)
C11 C16 1.382(4)
C11 C12 1.398(4)
C12 O1 1.379(3)
C12 C13 1.388(4)
C13 C14 1.380(5)
C14 C15 1.372(5)
C15 C16 1.383(4)
P1 O4 1.478(2)
P1 O3 1.499(2)
P1 O2 1.560(2)
P1 O1 1.626(2)

loop_
_geom_hbond_atom_site_label_D
_geom_hbond_atom_site_label_H
_geom_hbond_atom_site_label_A
_geom_hbond_distance_DH
_geom_hbond_distance_HA
_geom_hbond_distance_DA
_geom_hbond_angle_DHA
_geom_hbond_site_symmetry_A
_geom_hbond_publ_flag
N2 H2 O3 0.83 1.85 2.673(3) 168.4 6_565 y
N5 H5 O4 1.03 1.62 2.618(3) 163.3 6 y
O2 H2O O3 0.87 1.72 2.583(3) 169.2 5_554 y

loop_
_cod_related_entry_id
_cod_related_entry_database
_cod_related_entry_code
1 ChemSpider 17596767
